data_7708872
loop_
_publ_author_name
'Murphy, Gabriel L.'
'Kegler, Philip'
'Klinkenberg, Martina'
'Wilden, Andreas'
'Henkes, Maximilian'
'Schneider, Dimitri'
'Alekseev, Evgeny V.'

_publ_section_title
;
 Incorporation of iodine into uranium oxyhydroxide phases.
;
_journal_name_full 'Dalton transactions (Cambridge, England : 2003)'
_journal_paper_doi 10.1039/d1dt03237b
_journal_year 2021
_chemical_formula_sum 'I K O14 Rb U3'
_chemical_formula_weight 1189.56
_space_group_crystal_system trigonal
_space_group_IT_number 157
_space_group_name_Hall 'P 3 -2'
_space_group_name_H-M_alt 'P 3 1 m'
_audit_creation_method SHELXL-2018/3
_audit_update_record
;
2021-07-02 deposited with the CCDC.	2021-11-05 downloaded from the CCDC.
;
_cell_angle_alpha 90
_cell_angle_beta 90
_cell_angle_gamma 120
_cell_formula_units_Z 1
_cell_length_a 7.1406(5)
_cell_length_b 7.1406(5)
_cell_length_c 7.4646(7)
_cell_measurement_reflns_used 3469
_cell_measurement_temperature 293(2)
_cell_measurement_theta_max 32.544
_cell_measurement_theta_min 2.729
_cell_volume 329.61(4)
_computing_structure_refinement 'SHELXL-2018/3 (Sheldrick, 2018)'
_diffrn_ambient_temperature 293(2)
_diffrn_measured_fraction_theta_full 1.000
_diffrn_measured_fraction_theta_max 1.000
_diffrn_measurement_device_type 'SuperNova, Dual, Cu at zero, Eos'
_diffrn_measurement_method '\w scans'
_diffrn_radiation_type MoK\a
_diffrn_radiation_wavelength 0.71073
_diffrn_reflns_av_R_equivalents 0.0945
_diffrn_reflns_av_unetI/netI 0.0760
_diffrn_reflns_Laue_measured_fraction_full 1.000
_diffrn_reflns_Laue_measured_fraction_max 1.000
_diffrn_reflns_limit_h_max 10
_diffrn_reflns_limit_h_min -6
_diffrn_reflns_limit_k_max 9
_diffrn_reflns_limit_k_min -10
_diffrn_reflns_limit_l_max 10
_diffrn_reflns_limit_l_min -10
_diffrn_reflns_number 3315
_diffrn_reflns_point_group_measured_fraction_full 0.983
_diffrn_reflns_point_group_measured_fraction_max 0.988
_diffrn_reflns_theta_full 25.242
_diffrn_reflns_theta_max 30.495
_diffrn_reflns_theta_min 2.729
_diffrn_standards_decay_% 0
_diffrn_standards_interval_count 0
_diffrn_standards_number 0
_exptl_absorpt_coefficient_mu 43.152
_exptl_absorpt_correction_type multi-scan
_exptl_crystal_colour yellow
_exptl_crystal_density_diffrn 5.993
_exptl_crystal_description plate
_exptl_crystal_F_000 497
_exptl_crystal_size_max 0.8
_exptl_crystal_size_mid 0.7
_exptl_crystal_size_min 0.6
_exptl_transmission_factor_max 0
_exptl_transmission_factor_min 0
_refine_diff_density_max 2.609
_refine_diff_density_min -3.087
_refine_diff_density_rms 0.432
_refine_ls_abs_structure_details
;
 Flack x determined using 268 quotients [(I+)-(I-)]/[(I+)+(I-)]
 (Parsons, Flack and Wagner, Acta Cryst. B69 (2013) 249-259).
;
_refine_ls_abs_structure_Flack -0.04(3)
_refine_ls_extinction_method none
_refine_ls_goodness_of_fit_ref 1.078
_refine_ls_hydrogen_treatment undef
_refine_ls_matrix_type full
_refine_ls_number_parameters 50
_refine_ls_number_reflns 755
_refine_ls_number_restraints 25
_refine_ls_restrained_S_all 1.069
_refine_ls_R_factor_all 0.0558
_refine_ls_R_factor_gt 0.0447
_refine_ls_shift/su_max 0.032
_refine_ls_shift/su_mean 0.002
_refine_ls_structure_factor_coef Fsqd
_refine_ls_weighting_details 'w=1/[\s^2^(Fo^2^)+(0.0359P)^2^+2.1869P] where P=(Fo^2^+2Fc^2^)/3'
_refine_ls_weighting_scheme calc
_refine_ls_wR_factor_gt 0.0916
_refine_ls_wR_factor_ref 0.0968
_reflns_Friedel_coverage 0.956
_reflns_Friedel_fraction_full 0.965
_reflns_Friedel_fraction_max 0.976
_reflns_number_gt 665
_reflns_number_total 755
_reflns_threshold_expression 'I > 2\s(I)'
_cod_data_source_file d1dt03237b2.cif
_cod_data_source_block shelx
_cod_original_cell_volume 329.61(6)
_cod_database_code 7708872
_shelx_shelxl_version_number 2018/3
_shelx_space_group_comment
;
The symmetry employed for this shelxl refinement is uniquely defined
by the following loop, which should always be used as a source of
symmetry information in preference to the above space-group names.
They are only intended as comments.
;

loop_
_space_group_symop_operation_xyz
'x, y, z'
'-y, x-y, z'
'y, x, z'
'-x+y, -x, z'
'-x, -x+y, z'
'x-y, -y, z'

loop_
_atom_site_label
_atom_site_type_symbol
_atom_site_fract_x
_atom_site_fract_y
_atom_site_fract_z
_atom_site_U_iso_or_equiv
_atom_site_adp_type
_atom_site_occupancy
_atom_site_site_symmetry_order
_atom_site_calc_flag
_atom_site_refinement_flags_posn
_atom_site_refinement_flags_adp
_atom_site_refinement_flags_occupancy
_atom_site_disorder_assembly
_atom_site_disorder_group
U1 U 0.61859(17) 0.000000 0.5475(6) 0.0142(3) Uani 1 2 d S T P . .
I1 I 1.000000 0.000000 0.0931(15) 0.025(2) Uani 0.5 6 d S T P . .
I2 I 1.000000 0.000000 1.0039(15) 0.025(2) Uani 0.4998 6 d S T P . .
Rb1 Rb 0.666667 0.333333 1.0479(10) 0.0275(15) Uani 0.5 3 d S TU P . .
K1 K 0.666667 0.333333 1.0479(10) 0.0275(15) Uani 0.5 3 d S TU P . .
O1 O 0.585(7) 0.000000 0.783(7) 0.062(3) Uani 1 2 d S TU P . .
O2 O 0.645(5) 0.000000 0.315(5) 0.040(8) Uani 1 2 d S TU P . .
O3 O 0.666667 0.333333 0.538(7) 0.027(8) Uani 1 3 d S T P . .
O4A O 1.233(9) 0.000000 0.987(9) 0.024(12) Uiso 0.5 2 d S . P . .
O4B O 1.234(9) 0.000000 0.106(9) 0.025(13) Uiso 0.5 2 d S . P . .
O5A O 1.000000 0.271(8) 0.487(8) 0.022(12) Uiso 0.5 2 d S . P . .
O5B O 1.000000 0.263(9) 0.613(8) 0.024(12) Uiso 0.5 2 d S . P . .

loop_
_atom_site_aniso_label
_atom_site_aniso_U_11
_atom_site_aniso_U_22
_atom_site_aniso_U_33
_atom_site_aniso_U_23
_atom_site_aniso_U_13
_atom_site_aniso_U_12
U1 0.0115(4) 0.0086(6) 0.0216(5) 0.000 -0.0002(5) 0.0043(3)
I1 0.025(4) 0.025(4) 0.023(5) 0.000 0.000 0.0127(18)
I2 0.024(4) 0.024(4) 0.025(5) 0.000 0.000 0.0122(18)
Rb1 0.025(9) 0.025(9) 0.036(4) 0.000(11) 0.000(10) 0.016(9)
K1 0.025(9) 0.025(9) 0.036(4) 0.000(11) 0.000(10) 0.016(9)
O1 0.062(4) 0.062(3) 0.062(4) 0.000 -0.0001(15) 0.0311(16)
O2 0.052(10) 0.034(9) 0.026(10) 0.000 0.006(8) 0.017(5)
O3 0.012(10) 0.012(10) 0.06(2) 0.000 0.000 0.006(5)

loop_
_atom_type_symbol
_atom_type_description
_atom_type_scat_dispersion_real
_atom_type_scat_dispersion_imag
_atom_type_scat_source
O O 0.0106 0.0060 'International Tables Vol C Tables 4.2.6.8 and 6.1.1.4'
Rb Rb -0.9393 2.9676 'International Tables Vol C Tables 4.2.6.8 and 6.1.1.4'
K K 0.2009 0.2494 'International Tables Vol C Tables 4.2.6.8 and 6.1.1.4'
I I -0.4742 1.8119 'International Tables Vol C Tables 4.2.6.8 and 6.1.1.4'
U U -9.6767 9.6646 'International Tables Vol C Tables 4.2.6.8 and 6.1.1.4'

loop_
_geom_angle_atom_site_label_1
_geom_angle_atom_site_label_2
_geom_angle_atom_site_label_3
_geom_angle
_geom_angle_site_symmetry_1
_geom_angle_site_symmetry_3
_geom_angle_publ_flag
O2 U1 O1 178.3(18) . . ?
O2 U1 O3 90.6(13) . . ?
O1 U1 O3 88.8(14) . . ?
O2 U1 O3 90.6(13) . 3_545 ?
O1 U1 O3 88.8(14) . 3_545 ?
O3 U1 O3 135.2(2) . 3_545 ?
O2 U1 O5B 97.0(16) . 2_645 ?
O1 U1 O5B 84.3(18) . 2_645 ?
O3 U1 O5B 153.0(14) . 2_645 ?
O3 U1 O5B 70.8(16) 3_545 2_645 ?
O2 U1 O5B 97.0(16) . . ?
O1 U1 O5B 84.3(18) . . ?
O3 U1 O5B 70.8(16) . . ?
O3 U1 O5B 153.0(13) 3_545 . ?
O5B U1 O5B 82(3) 2_645 . ?
O2 U1 O5A 75.0(16) . . ?
O1 U1 O5A 106.2(18) . . ?
O3 U1 O5A 68.7(15) . . ?
O3 U1 O5A 153.1(13) 3_545 . ?
O5B U1 O5A 88.2(16) 2_645 . ?
O5B U1 O5A 22.2(13) . . ?
O2 U1 O5A 75.0(16) . 2_645 ?
O1 U1 O5A 106.2(18) . 2_645 ?
O3 U1 O5A 153.1(13) . 2_645 ?
O3 U1 O5A 68.7(15) 3_545 2_645 ?
O5B U1 O5A 22.2(13) 2_645 2_645 ?
O5B U1 O5A 88.2(16) . 2_645 ?
O5A U1 O5A 85(3) . 2_645 ?
O2 U1 O5A 85.7(18) . 3_545 ?
O1 U1 O5A 93(2) . 3_545 ?
O3 U1 O5A 67.7(2) . 3_545 ?
O3 U1 O5A 67.7(2) 3_545 3_545 ?
O5B U1 O5A 138.5(15) 2_645 3_545 ?
O5B U1 O5A 138.5(15) . 3_545 ?
O5A U1 O5A 131.8(16) . 3_545 ?
O5A U1 O5A 131.8(16) 2_645 3_545 ?
O2 U1 O5B 107.0(18) . 3_545 ?
O1 U1 O5B 71(2) . 3_545 ?
O3 U1 O5B 68.5(3) . 3_545 ?
O3 U1 O5B 68.5(3) 3_545 3_545 ?
O5B U1 O5B 132.4(18) 2_645 3_545 ?
O5B U1 O5B 132.4(18) . 3_545 ?
O5A U1 O5B 137.1(14) . 3_545 ?
O5A U1 O5B 137.1(14) 2_645 3_545 ?
O5A U1 O5B 21.3(13) 3_545 3_545 ?
O2 U1 U1 94.8(10) . 2_545 ?
O1 U1 U1 83.9(12) . 2_545 ?
O3 U1 U1 105.33(6) . 2_545 ?
O3 U1 U1 30.05(7) 3_545 2_545 ?
O5B U1 U1 99.8(15) 2_645 2_545 ?
O5B U1 U1 167.6(13) . 2_545 ?
O5A U1 U1 167.8(13) . 2_545 ?
O5A U1 U1 98.5(13) 2_645 2_545 ?
O5A U1 U1 38.9(3) 3_545 2_545 ?
O5B U1 U1 39.0(3) 3_545 2_545 ?
O2 U1 U1 94.8(9) . 4_665 ?
O1 U1 U1 83.9(12) . 4_665 ?
O3 U1 U1 30.05(7) . 4_665 ?
O3 U1 U1 105.33(6) 3_545 4_665 ?
O5B U1 U1 167.6(13) 2_645 4_665 ?
O5B U1 U1 99.8(14) . 4_665 ?
O5A U1 U1 98.5(13) . 4_665 ?
O5A U1 U1 167.8(13) 2_645 4_665 ?
O5A U1 U1 38.9(3) 3_545 4_665 ?
O5B U1 U1 39.0(3) 3_545 4_665 ?
U1 U1 U1 75.33(6) 2_545 4_665 ?
I2 I1 O4B 93(2) 1_554 4_765 ?
I2 I1 O4B 93(2) 1_554 2_645 ?
O4B I1 O4B 119.7(5) 4_765 2_645 ?
I2 I1 O4B 93(2) 1_554 . ?
O4B I1 O4B 119.7(5) 4_765 . ?
O4B I1 O4B 119.7(5) 2_645 . ?
I2 I1 O4A 65(2) 1_554 4_764 ?
O4B I1 O4A 28.7(19) 4_765 4_764 ?
O4B I1 O4A 118.4(14) 2_645 4_764 ?
O4B I1 O4A 118.4(14) . 4_764 ?
I2 I1 O4A 65(2) 1_554 2_644 ?
O4B I1 O4A 118.4(14) 4_765 2_644 ?
O4B I1 O4A 28.7(19) 2_645 2_644 ?
O4B I1 O4A 118.4(14) . 2_644 ?
O4A I1 O4A 103(3) 4_764 2_644 ?
I2 I1 O4A 65(2) 1_554 1_554 ?
O4B I1 O4A 118.4(14) 4_765 1_554 ?
O4B I1 O4A 118.4(14) 2_645 1_554 ?
O4B I1 O4A 28.7(19) . 1_554 ?
O4A I1 O4A 103(3) 4_764 1_554 ?
O4A I1 O4A 103(3) 2_644 1_554 ?
I2 I1 Rb1 85.3(2) 1_554 1_544 ?
O4B I1 Rb1 31.0(6) 4_765 1_544 ?
O4B I1 Rb1 150.04(15) 2_645 1_544 ?
O4B I1 Rb1 90.3(2) . 1_544 ?
O4A I1 Rb1 35.4(11) 4_764 1_544 ?
O4A I1 Rb1 138.2(14) 2_644 1_544 ?
O4A I1 Rb1 88.00(16) 1_554 1_544 ?
I2 I1 Rb1 85.3(2) 1_554 3_544 ?
O4B I1 Rb1 31.0(6) 4_765 3_544 ?
O4B I1 Rb1 90.3(2) 2_645 3_544 ?
O4B I1 Rb1 150.04(15) . 3_544 ?
O4A I1 Rb1 35.4(11) 4_764 3_544 ?
O4A I1 Rb1 88.00(17) 2_644 3_544 ?
O4A I1 Rb1 138.2(14) 1_554 3_544 ?
Rb1 I1 Rb1 59.78(2) 1_544 3_544 ?
I2 I1 Rb1 85.3(2) 1_554 3_654 ?
O4B I1 Rb1 150.04(16) 4_765 3_654 ?
O4B I1 Rb1 31.0(6) 2_645 3_654 ?
O4B I1 Rb1 90.3(2) . 3_654 ?
O4A I1 Rb1 138.2(14) 4_764 3_654 ?
O4A I1 Rb1 35.4(11) 2_644 3_654 ?
O4A I1 Rb1 88.00(16) 1_554 3_654 ?
Rb1 I1 Rb1 170.6(4) 1_544 3_654 ?
Rb1 I1 Rb1 119.34(6) 3_544 3_654 ?
I2 I1 Rb1 85.3(2) 1_554 1_654 ?
O4B I1 Rb1 150.04(15) 4_765 1_654 ?
O4B I1 Rb1 90.3(2) 2_645 1_654 ?
O4B I1 Rb1 31.0(6) . 1_654 ?
O4A I1 Rb1 138.2(14) 4_764 1_654 ?
O4A I1 Rb1 88.00(16) 2_644 1_654 ?
O4A I1 Rb1 35.4(11) 1_554 1_654 ?
Rb1 I1 Rb1 119.34(6) 1_544 1_654 ?
Rb1 I1 Rb1 170.6(4) 3_544 1_654 ?
Rb1 I1 Rb1 59.78(2) 3_654 1_654 ?
I2 I1 Rb1 85.3(2) 1_554 1_554 ?
O4B I1 Rb1 90.3(2) 4_765 1_554 ?
O4B I1 Rb1 31.0(6) 2_645 1_554 ?
O4B I1 Rb1 150.04(15) . 1_554 ?
O4A I1 Rb1 88.00(17) 4_764 1_554 ?
O4A I1 Rb1 35.4(11) 2_644 1_554 ?
O4A I1 Rb1 138.2(14) 1_554 1_554 ?
Rb1 I1 Rb1 119.34(6) 1_544 1_554 ?
Rb1 I1 Rb1 59.78(2) 3_544 1_554 ?
Rb1 I1 Rb1 59.78(2) 3_654 1_554 ?
Rb1 I1 Rb1 119.34(6) 1_654 1_554 ?
I1 I2 O4A 94(2) 1_556 4_765 ?
I1 I2 O4A 94(2) 1_556 2_645 ?
O4A I2 O4A 119.5(6) 4_765 2_645 ?
I1 I2 O4A 94(2) 1_556 . ?
O4A I2 O4A 119.5(6) 4_765 . ?
O4A I2 O4A 119.5(6) 2_645 . ?
I1 I2 O4B 65(2) 1_556 2_646 ?
O4A I2 O4B 119.0(13) 4_765 2_646 ?
O4A I2 O4B 28.8(19) 2_645 2_646 ?
O4A I2 O4B 119.0(13) . 2_646 ?
I1 I2 O4B 65(2) 1_556 1_556 ?
O4A I2 O4B 119.0(13) 4_765 1_556 ?
O4A I2 O4B 119.0(13) 2_645 1_556 ?
O4A I2 O4B 28.8(19) . 1_556 ?
O4B I2 O4B 104(2) 2_646 1_556 ?
I1 I2 O4B 65(2) 1_556 4_766 ?
O4A I2 O4B 28.8(19) 4_765 4_766 ?
O4A I2 O4B 119.0(13) 2_645 4_766 ?
O4A I2 O4B 119.0(13) . 4_766 ?
O4B I2 O4B 104(2) 2_646 4_766 ?
O4B I2 O4B 104(2) 1_556 4_766 ?
I1 I2 Rb1 85.4(2) 1_556 1_655 ?
O4A I2 Rb1 150.09(7) 4_765 1_655 ?
O4A I2 Rb1 90.3(2) 2_645 1_655 ?
O4A I2 Rb1 31.2(7) . 1_655 ?
O4B I2 Rb1 88.11(17) 2_646 1_655 ?
O4B I2 Rb1 35.1(11) 1_556 1_655 ?
O4B I2 Rb1 138.8(14) 4_766 1_655 ?
I1 I2 Rb1 85.4(2) 1_556 3_655 ?
O4A I2 Rb1 150.09(8) 4_765 3_655 ?
O4A I2 Rb1 31.2(7) 2_645 3_655 ?
O4A I2 Rb1 90.3(2) . 3_655 ?
O4B I2 Rb1 35.1(11) 2_646 3_655 ?
O4B I2 Rb1 88.11(17) 1_556 3_655 ?
O4B I2 Rb1 138.8(14) 4_766 3_655 ?
Rb1 I2 Rb1 59.79(2) 1_655 3_655 ?
I1 I2 Rb1 85.4(2) 1_556 3_545 ?
O4A I2 Rb1 31.2(7) 4_765 3_545 ?
O4A I2 Rb1 90.3(2) 2_645 3_545 ?
O4A I2 Rb1 150.09(9) . 3_545 ?
O4B I2 Rb1 88.11(17) 2_646 3_545 ?
O4B I2 Rb1 138.8(14) 1_556 3_545 ?
O4B I2 Rb1 35.1(11) 4_766 3_545 ?
Rb1 I2 Rb1 170.9(4) 1_655 3_545 ?
Rb1 I2 Rb1 119.38(6) 3_655 3_545 ?
I1 I2 Rb1 85.4(2) 1_556 1_545 ?
O4A I2 Rb1 31.2(7) 4_765 1_545 ?
O4A I2 Rb1 150.09(9) 2_645 1_545 ?
O4A I2 Rb1 90.3(2) . 1_545 ?
O4B I2 Rb1 138.8(14) 2_646 1_545 ?
O4B I2 Rb1 88.11(17) 1_556 1_545 ?
O4B I2 Rb1 35.1(11) 4_766 1_545 ?
Rb1 I2 Rb1 119.38(6) 1_655 1_545 ?
Rb1 I2 Rb1 170.9(4) 3_655 1_545 ?
Rb1 I2 Rb1 59.79(2) 3_545 1_545 ?
I1 I2 Rb1 85.4(2) 1_556 . ?
O4A I2 Rb1 90.34(19) 4_765 . ?
O4A I2 Rb1 31.2(7) 2_645 . ?
O4A I2 Rb1 150.09(9) . . ?
O4B I2 Rb1 35.1(11) 2_646 . ?
O4B I2 Rb1 138.8(14) 1_556 . ?
O4B I2 Rb1 88.11(16) 4_766 . ?
Rb1 I2 Rb1 119.38(6) 1_655 . ?
Rb1 I2 Rb1 59.79(2) 3_655 . ?
Rb1 I2 Rb1 59.79(2) 3_545 . ?
Rb1 I2 Rb1 119.38(6) 1_545 . ?
O4B Rb1 O4B 117.7(8) 2_646 1_456 ?
O4B Rb1 O4B 117.7(8) 2_646 4_776 ?
O4B Rb1 O4B 117.7(7) 1_456 4_776 ?
O4B Rb1 O4A 18.0(11) 2_646 2_645 ?
O4B Rb1 O4A 120.7(15) 1_456 2_645 ?
O4B Rb1 O4A 120.9(15) 4_776 2_645 ?
O4B Rb1 O4A 120.9(15) 2_646 1_455 ?
O4B Rb1 O4A 18.0(11) 1_456 1_455 ?
O4B Rb1 O4A 120.7(15) 4_776 1_455 ?
O4A Rb1 O4A 117.5(8) 2_645 1_455 ?
O4B Rb1 O4A 120.7(15) 2_646 4_775 ?
O4B Rb1 O4A 120.9(15) 1_456 4_775 ?
O4B Rb1 O4A 18.0(11) 4_776 4_775 ?
O4A Rb1 O4A 117.5(8) 2_645 4_775 ?
O4A Rb1 O4A 117.5(8) 1_455 4_775 ?
O4B Rb1 O1 75.6(16) 2_646 . ?
O4B Rb1 O1 74.3(15) 1_456 . ?
O4B Rb1 O1 146.2(17) 4_776 . ?
O4A Rb1 O1 62.5(15) 2_645 . ?
O4A Rb1 O1 61.3(15) 1_455 . ?
O4A Rb1 O1 128.2(17) 4_775 . ?
O4B Rb1 O1 74.3(15) 2_646 2_655 ?
O4B Rb1 O1 146.2(17) 1_456 2_655 ?
O4B Rb1 O1 75.6(16) 4_776 2_655 ?
O4A Rb1 O1 61.3(15) 2_645 2_655 ?
O4A Rb1 O1 128.2(17) 1_455 2_655 ?
O4A Rb1 O1 62.5(15) 4_775 2_655 ?
O1 Rb1 O1 79.2(13) . 2_655 ?
O4B Rb1 O1 146.2(17) 2_646 4_665 ?
O4B Rb1 O1 75.6(16) 1_456 4_665 ?
O4B Rb1 O1 74.3(15) 4_776 4_665 ?
O4A Rb1 O1 128.2(17) 2_645 4_665 ?
O4A Rb1 O1 62.5(15) 1_455 4_665 ?
O4A Rb1 O1 61.3(15) 4_775 4_665 ?
O1 Rb1 O1 79.2(13) . 4_665 ?
O1 Rb1 O1 79.2(13) 2_655 4_665 ?
O4B Rb1 O2 68.6(13) 2_646 2_656 ?
O4B Rb1 O2 129.6(16) 1_456 2_656 ?
O4B Rb1 O2 55.0(13) 4_776 2_656 ?
O4A Rb1 O2 80.8(13) 2_645 2_656 ?
O4A Rb1 O2 147.2(15) 1_455 2_656 ?
O4A Rb1 O2 68.4(14) 4_775 2_656 ?
O1 Rb1 O2 143.3(11) . 2_656 ?
O1 Rb1 O2 84.0(7) 2_655 2_656 ?
O1 Rb1 O2 129.2(11) 4_665 2_656 ?
O4B Rb1 O2 55.0(13) 2_646 1_556 ?
O4B Rb1 O2 68.6(13) 1_456 1_556 ?
O4B Rb1 O2 129.6(15) 4_776 1_556 ?
O4A Rb1 O2 68.4(14) 2_645 1_556 ?
O4A Rb1 O2 80.8(13) 1_455 1_556 ?
O4A Rb1 O2 147.2(15) 4_775 1_556 ?
O1 Rb1 O2 84.0(7) . 1_556 ?
O1 Rb1 O2 129.2(11) 2_655 1_556 ?
O1 Rb1 O2 143.3(12) 4_665 1_556 ?
O2 Rb1 O2 81.8(9) 2_656 1_556 ?
O4B Rb1 O2 129.6(15) 2_646 4_666 ?
O4B Rb1 O2 55.0(13) 1_456 4_666 ?
O4B Rb1 O2 68.6(13) 4_776 4_666 ?
O4A Rb1 O2 147.2(15) 2_645 4_666 ?
O4A Rb1 O2 68.4(14) 1_455 4_666 ?
O4A Rb1 O2 80.8(13) 4_775 4_666 ?
O1 Rb1 O2 129.2(11) . 4_666 ?
O1 Rb1 O2 143.3(11) 2_655 4_666 ?
O1 Rb1 O2 84.0(7) 4_665 4_666 ?
O2 Rb1 O2 81.8(9) 2_656 4_666 ?
O2 Rb1 O2 81.8(9) 1_556 4_666 ?
O4B K1 O4B 117.7(8) 2_646 1_456 ?
O4B K1 O4B 117.7(8) 2_646 4_776 ?
O4B K1 O4B 117.7(7) 1_456 4_776 ?
O4B K1 O4A 18.0(11) 2_646 2_645 ?
O4B K1 O4A 120.7(15) 1_456 2_645 ?
O4B K1 O4A 120.9(15) 4_776 2_645 ?
O4B K1 O4A 120.9(15) 2_646 1_455 ?
O4B K1 O4A 18.0(11) 1_456 1_455 ?
O4B K1 O4A 120.7(15) 4_776 1_455 ?
O4A K1 O4A 117.5(8) 2_645 1_455 ?
O4B K1 O4A 120.7(15) 2_646 4_775 ?
O4B K1 O4A 120.9(15) 1_456 4_775 ?
O4B K1 O4A 18.0(11) 4_776 4_775 ?
O4A K1 O4A 117.5(8) 2_645 4_775 ?
O4A K1 O4A 117.5(8) 1_455 4_775 ?
O4B K1 O1 75.6(16) 2_646 . ?
O4B K1 O1 74.3(15) 1_456 . ?
O4B K1 O1 146.2(17) 4_776 . ?
O4A K1 O1 62.5(15) 2_645 . ?
O4A K1 O1 61.3(15) 1_455 . ?
O4A K1 O1 128.2(17) 4_775 . ?
O4B K1 O1 74.3(15) 2_646 2_655 ?
O4B K1 O1 146.2(17) 1_456 2_655 ?
O4B K1 O1 75.6(16) 4_776 2_655 ?
O4A K1 O1 61.3(15) 2_645 2_655 ?
O4A K1 O1 128.2(17) 1_455 2_655 ?
O4A K1 O1 62.5(15) 4_775 2_655 ?
O1 K1 O1 79.2(13) . 2_655 ?
O4B K1 O1 146.2(17) 2_646 4_665 ?
O4B K1 O1 75.6(16) 1_456 4_665 ?
O4B K1 O1 74.3(15) 4_776 4_665 ?
O4A K1 O1 128.2(17) 2_645 4_665 ?
O4A K1 O1 62.5(15) 1_455 4_665 ?
O4A K1 O1 61.3(15) 4_775 4_665 ?
O1 K1 O1 79.2(13) . 4_665 ?
O1 K1 O1 79.2(13) 2_655 4_665 ?
O4B K1 O2 68.6(13) 2_646 2_656 ?
O4B K1 O2 129.6(16) 1_456 2_656 ?
O4B K1 O2 55.0(13) 4_776 2_656 ?
O4A K1 O2 80.8(13) 2_645 2_656 ?
O4A K1 O2 147.2(15) 1_455 2_656 ?
O4A K1 O2 68.4(14) 4_775 2_656 ?
O1 K1 O2 143.3(11) . 2_656 ?
O1 K1 O2 84.0(7) 2_655 2_656 ?
O1 K1 O2 129.2(11) 4_665 2_656 ?
O4B K1 O2 55.0(13) 2_646 1_556 ?
O4B K1 O2 68.6(13) 1_456 1_556 ?
O4B K1 O2 129.6(15) 4_776 1_556 ?
O4A K1 O2 68.4(14) 2_645 1_556 ?
O4A K1 O2 80.8(13) 1_455 1_556 ?
O4A K1 O2 147.2(15) 4_775 1_556 ?
O1 K1 O2 84.0(7) . 1_556 ?
O1 K1 O2 129.2(11) 2_655 1_556 ?
O1 K1 O2 143.3(12) 4_665 1_556 ?
O2 K1 O2 81.8(9) 2_656 1_556 ?
O4B K1 O2 129.6(15) 2_646 4_666 ?
O4B K1 O2 55.0(13) 1_456 4_666 ?
O4B K1 O2 68.6(13) 4_776 4_666 ?
O4A K1 O2 147.2(15) 2_645 4_666 ?
O4A K1 O2 68.4(14) 1_455 4_666 ?
O4A K1 O2 80.8(13) 4_775 4_666 ?
O1 K1 O2 129.2(11) . 4_666 ?
O1 K1 O2 143.3(11) 2_655 4_666 ?
O1 K1 O2 84.0(7) 4_665 4_666 ?
O2 K1 O2 81.8(9) 2_656 4_666 ?
O2 K1 O2 81.8(9) 1_556 4_666 ?
U1 O1 K1 134.4(9) . . ?
U1 O1 Rb1 134.4(9) . . ?
K1 O1 Rb1 0.000(1) . . ?
U1 O1 Rb1 134.4(9) . 3_545 ?
K1 O1 Rb1 89.8(15) . 3_545 ?
Rb1 O1 Rb1 89.8(15) . 3_545 ?
U1 O2 Rb1 127.9(10) . 3_544 ?
U1 O2 Rb1 127.9(10) . 1_554 ?
Rb1 O2 Rb1 85.1(10) 3_544 1_554 ?
U1 O3 U1 119.91(14) . 2_655 ?
U1 O3 U1 119.91(13) . 4_665 ?
U1 O3 U1 119.91(14) 2_655 4_665 ?
O4B O4A I2 86(7) 1_556 . ?
O4B O4A I1 65(6) 1_556 1_556 ?
I2 O4A I1 21.1(9) . 1_556 ?
O4B O4A Rb1 81(5) 1_556 1_655 ?
I2 O4A Rb1 131.0(13) . 1_655 ?
I1 O4A Rb1 122.5(18) 1_556 1_655 ?
O4B O4A Rb1 81(5) 1_556 3_645 ?
I2 O4A Rb1 131.0(13) . 3_645 ?
I1 O4A Rb1 122.5(18) 1_556 3_645 ?
Rb1 O4A Rb1 93.0(19) 1_655 3_645 ?
O4A O4B I1 86(7) 1_554 . ?
O4A O4B I2 65(6) 1_554 1_554 ?
I1 O4B I2 21.2(9) . 1_554 ?
O4A O4B Rb1 81(5) 1_554 1_654 ?
I1 O4B Rb1 131.3(13) . 1_654 ?
I2 O4B Rb1 123.1(18) 1_554 1_654 ?
O4A O4B Rb1 81(5) 1_554 3_644 ?
I1 O4B Rb1 131.3(13) . 3_644 ?
I2 O4B Rb1 123.1(18) 1_554 3_644 ?
Rb1 O4B Rb1 93.2(19) 1_654 3_644 ?
O5B O5A U1 78.5(18) . 4_765 ?
O5B O5A U1 78.5(18) . . ?
U1 O5A U1 146(3) 4_765 . ?
O5B O5A U1 83(6) . 2_655 ?
U1 O5A U1 101.3(14) 4_765 2_655 ?
U1 O5A U1 101.3(14) . 2_655 ?
O5A O5B U1 79.3(18) . 4_765 ?
O5A O5B U1 79.3(18) . . ?
U1 O5B U1 146(3) 4_765 . ?
O5A O5B U1 75(6) . 2_655 ?
U1 O5B U1 99.6(15) 4_765 2_655 ?
U1 O5B U1 99.6(15) . 2_655 ?

loop_
_geom_bond_atom_site_label_1
_geom_bond_atom_site_label_2
_geom_bond_distance
_geom_bond_site_symmetry_2
_geom_bond_publ_flag
U1 O2 1.74(4) . ?
U1 O1 1.77(6) . ?
U1 O3 2.2295(17) . ?
U1 O3 2.2295(17) 3_545 ?
U1 O5B 2.464(17) 2_645 ?
U1 O5B 2.464(18) . ?
U1 O5A 2.470(17) . ?
U1 O5A 2.470(17) 2_645 ?
U1 O5A 2.52(6) 3_545 ?
U1 O5B 2.59(6) 3_545 ?
U1 U1 3.8598(8) 2_545 ?
U1 U1 3.8598(8) 4_665 ?
I1 I2 0.666(10) 1_554 ?
I1 O4B 1.67(6) 4_765 ?
I1 O4B 1.67(6) 2_645 ?
I1 O4B 1.67(6) . ?
I1 O4A 1.84(6) 4_764 ?
I1 O4A 1.84(6) 2_644 ?
I1 O4A 1.84(6) 1_554 ?
I1 Rb1 4.1364(13) 1_544 ?
I1 Rb1 4.1364(13) 3_544 ?
I1 Rb1 4.1364(13) 3_654 ?
I1 Rb1 4.1364(13) 1_654 ?
I1 Rb1 4.1365(13) 1_554 ?
I2 O4A 1.67(6) 4_765 ?
I2 O4A 1.67(6) 2_645 ?
I2 O4A 1.67(6) . ?
I2 O4B 1.84(6) 2_646 ?
I2 O4B 1.84(6) 1_556 ?
I2 O4B 1.84(6) 4_766 ?
I2 Rb1 4.1357(13) 1_655 ?
I2 Rb1 4.1357(13) 3_655 ?
I2 Rb1 4.1357(13) 3_545 ?
I2 Rb1 4.1357(13) 1_545 ?
I2 Rb1 4.1357(13) . ?
Rb1 O4B 2.84(4) 2_646 ?
Rb1 O4B 2.84(4) 1_456 ?
Rb1 O4B 2.84(4) 4_776 ?
Rb1 O4A 2.84(4) 2_645 ?
Rb1 O4A 2.84(4) 1_455 ?
Rb1 O4A 2.84(4) 4_775 ?
Rb1 O1 2.92(4) . ?
Rb1 O1 2.92(4) 2_655 ?
Rb1 O1 2.92(4) 4_665 ?
Rb1 O2 3.05(3) 2_656 ?
Rb1 O2 3.05(3) 1_556 ?
Rb1 O2 3.05(3) 4_666 ?
K1 O4B 2.84(4) 2_646 ?
K1 O4B 2.84(4) 1_456 ?
K1 O4B 2.84(4) 4_776 ?
K1 O4A 2.84(4) 2_645 ?
K1 O4A 2.84(4) 1_455 ?
K1 O4A 2.84(4) 4_775 ?
K1 O1 2.92(4) . ?
K1 O1 2.92(4) 2_655 ?
K1 O1 2.92(4) 4_665 ?
K1 O2 3.05(3) 2_656 ?
K1 O2 3.05(3) 1_556 ?
K1 O2 3.05(3) 4_666 ?
O4A O4B 0.89(5) 1_556 ?
O5A O5B 0.95(6) . ?
